data_4075360
loop_
_publ_author_name
'Sun, Yi'
'Chan, Hoi-Shan'
'Xie, Zuowei'

_publ_section_title
;
 Reaction of [\h5:\s-Me2C(C5H4)(C2B10H10)]Ru(NH2Prn)2with Alkynes.
 Synthesis and Structural Characterization of Ruthenium Aminocarbene and
 Enamine Complexes
;
_journal_issue 14
_journal_name_full Organometallics
_journal_page_first 3447
_journal_paper_doi 10.1021/om060249a
_journal_volume 25
_journal_year 2006
_chemical_formula_sum 'C36 H49 B10 N Ru'
_chemical_formula_weight 704.93
_chemical_name_systematic
; 
 ? 
;
_space_group_IT_number 14
_symmetry_cell_setting monoclinic
_symmetry_space_group_name_Hall '-P 2ybc'
_symmetry_space_group_name_H-M 'P 1 21/c 1'
_atom_sites_solution_hydrogens geom
_atom_sites_solution_primary direct
_atom_sites_solution_secondary difmap
_audit_creation_method SHELXL-97
_cell_angle_alpha 90.00
_cell_angle_beta 104.12(3)
_cell_angle_gamma 90.00
_cell_formula_units_Z 4
_cell_length_a 10.541(2)
_cell_length_b 20.906(4)
_cell_length_c 16.959(3)
_cell_measurement_temperature 293(2)
_cell_volume 3624.3(13)
_computing_cell_refinement 'Bruker FRAMBO'
_computing_data_collection 'Bruker FRAMBO'
_computing_data_reduction 'Bruker SHELXTL'
_computing_molecular_graphics 'Bruker SHELXTL'
_computing_publication_material 'Bruker SHELXTL'
_computing_structure_refinement 'SHELXL-97 (Sheldrick, 1997)'
_computing_structure_solution 'SHELXS-97 (Sheldrick, 1990)'
_diffrn_ambient_temperature 293(2)
_diffrn_measured_fraction_theta_full 0.829
_diffrn_measured_fraction_theta_max 0.829
_diffrn_measurement_device_type 'multiwire proportional'
_diffrn_measurement_method 'phi and omega scans'
_diffrn_radiation_monochromator graphite
_diffrn_radiation_source 'fine-focus sealed tube'
_diffrn_radiation_type MoK\a
_diffrn_radiation_wavelength 0.71073
_diffrn_reflns_av_R_equivalents 0.0635
_diffrn_reflns_av_sigmaI/netI 0.0769
_diffrn_reflns_limit_h_max 11
_diffrn_reflns_limit_h_min 0
_diffrn_reflns_limit_k_max 24
_diffrn_reflns_limit_k_min -24
_diffrn_reflns_limit_l_max 19
_diffrn_reflns_limit_l_min -20
_diffrn_reflns_number 9536
_diffrn_reflns_theta_full 25.00
_diffrn_reflns_theta_max 25.00
_diffrn_reflns_theta_min 1.95
_exptl_absorpt_coefficient_mu 0.460
_exptl_absorpt_correction_T_max 1.0000
_exptl_absorpt_correction_T_min 0.8743
_exptl_absorpt_correction_type sadabs
_exptl_crystal_colour yellow
_exptl_crystal_density_diffrn 1.292
_exptl_crystal_density_method 'not measured'
_exptl_crystal_description prism
_exptl_crystal_F_000 1464
_exptl_crystal_size_max 0.30
_exptl_crystal_size_mid 0.20
_exptl_crystal_size_min 0.10
_refine_diff_density_max 0.605
_refine_diff_density_min -0.478
_refine_diff_density_rms 0.089
_refine_ls_extinction_method none
_refine_ls_goodness_of_fit_ref 1.164
_refine_ls_hydrogen_treatment riding
_refine_ls_matrix_type full
_refine_ls_number_parameters 392
_refine_ls_number_reflns 5287
_refine_ls_number_restraints 2
_refine_ls_restrained_S_all 1.164
_refine_ls_R_factor_all 0.0832
_refine_ls_R_factor_gt 0.0709
_refine_ls_shift/su_max 0.007
_refine_ls_shift/su_mean 0.001
_refine_ls_structure_factor_coef Fsqd
_refine_ls_weighting_details 'calc w=1/[\s^2^(Fo^2^)+(0.1062P)^2^+1.7209P] where P=(Fo^2^+2Fc^2^)/3'
_refine_ls_weighting_scheme calc
_refine_ls_wR_factor_gt 0.1899
_refine_ls_wR_factor_ref 0.1992
_reflns_number_gt 4719
_reflns_number_total 5287
_reflns_threshold_expression >2sigma(I)
_cod_data_source_file om060249asi20060320_035907.cif
_cod_data_source_block 2b
_cod_original_cell_volume 3624.5(13)
_cod_original_sg_symbol_H-M P2(1)/c
_cod_database_code 4075360

loop_
_symmetry_equiv_pos_as_xyz
'x, y, z'
'-x, y+1/2, -z+1/2'
'-x, -y, -z'
'x, -y-1/2, z-1/2'

loop_
_atom_site_label
_atom_site_type_symbol
_atom_site_fract_x
_atom_site_fract_y
_atom_site_fract_z
_atom_site_U_iso_or_equiv
_atom_site_adp_type
_atom_site_occupancy
_atom_site_symmetry_multiplicity
_atom_site_calc_flag
_atom_site_refinement_flags
Ru1 Ru 0.49936(5) 0.59621(2) 0.80258(3) 0.0578(2) Uani 1 1 d .
N1 N 0.6622(8) 0.4590(3) 0.8524(5) 0.121(3) Uani 1 1 d .
H1A H 0.6248 0.4227 0.8387 0.146 Uiso 1 1 calc R
B3 B 0.2874(7) 0.7032(3) 0.8376(4) 0.0648(17) Uani 1 1 d .
H3 H 0.3738 0.7326 0.8642 0.078 Uiso 1 1 calc R
B4 B 0.1420(8) 0.7368(4) 0.7740(5) 0.075(2) Uani 1 1 d .
H4 H 0.1337 0.7884 0.7606 0.090 Uiso 1 1 calc R
B5 B 0.0751(8) 0.6785(4) 0.6999(5) 0.080(2) Uani 1 1 d .
H5 H 0.0239 0.6920 0.6376 0.096 Uiso 1 1 calc R
B6 B 0.1755(8) 0.6096(3) 0.7203(5) 0.0684(18) Uani 1 1 d .
H6 H 0.1907 0.5781 0.6714 0.082 Uiso 1 1 calc R
B7 B 0.2380(8) 0.6372(4) 0.8885(5) 0.074(2) Uani 1 1 d .
H7 H 0.2916 0.6237 0.9503 0.089 Uiso 1 1 calc R
B8 B 0.1375(8) 0.7069(4) 0.8702(5) 0.081(2) Uani 1 1 d .
H8 H 0.1265 0.7386 0.9199 0.097 Uiso 1 1 calc R
B9 B 0.0039(8) 0.6911(4) 0.7841(6) 0.086(2) Uani 1 1 d .
H9 H -0.0935 0.7124 0.7776 0.104 Uiso 1 1 calc R
B10 B 0.0262(9) 0.6122(4) 0.7503(6) 0.083(2) Uani 1 1 d .
H10 H -0.0581 0.5823 0.7211 0.099 Uiso 1 1 calc R
B11 B 0.1664(8) 0.5792(4) 0.8145(6) 0.076(2) Uani 1 1 d .
H11 H 0.1729 0.5276 0.8273 0.091 Uiso 1 1 calc R
B12 B 0.0636(9) 0.6295(4) 0.8543(6) 0.086(2) Uani 1 1 d .
H12 H 0.0037 0.6110 0.8940 0.103 Uiso 1 1 calc R
C1 C 0.2392(6) 0.6848(3) 0.7369(4) 0.0614(14) Uani 1 1 d .
C2 C 0.3027(6) 0.6254(3) 0.8071(3) 0.0588(13) Uani 1 1 d .
C11 C 0.3307(6) 0.7080(3) 0.6838(4) 0.0719(17) Uani 1 1 d .
C12 C 0.2622(8) 0.7040(5) 0.5928(4) 0.103(3) Uani 1 1 d .
H12A H 0.2327 0.6610 0.5795 0.155 Uiso 1 1 calc R
H12B H 0.3225 0.7160 0.5612 0.155 Uiso 1 1 calc R
H12C H 0.1886 0.7325 0.5810 0.155 Uiso 1 1 calc R
C13 C 0.3794(8) 0.7785(3) 0.7035(6) 0.098(2) Uani 1 1 d .
H13A H 0.4358 0.7904 0.6692 0.147 Uiso 1 1 calc R
H13B H 0.4266 0.7813 0.7594 0.147 Uiso 1 1 calc R
H13C H 0.3055 0.8068 0.6938 0.147 Uiso 1 1 calc R
C14 C 0.4515(6) 0.6640(3) 0.7013(3) 0.0620(14) Uani 1 1 d .
C15 C 0.5784(7) 0.6801(3) 0.7480(4) 0.0701(16) Uani 1 1 d .
H15A H 0.6053 0.7212 0.7746 0.084 Uiso 1 1 calc R
C16 C 0.6599(7) 0.6258(4) 0.7480(5) 0.0784(18) Uani 1 1 d .
H16A H 0.7535 0.6232 0.7743 0.094 Uiso 1 1 calc R
C17 C 0.5849(8) 0.5778(4) 0.6982(4) 0.0804(19) Uani 1 1 d .
H17A H 0.6185 0.5365 0.6849 0.097 Uiso 1 1 calc R
C18 C 0.4559(8) 0.6002(3) 0.6683(4) 0.0706(17) Uani 1 1 d .
H18A H 0.3847 0.5782 0.6300 0.085 Uiso 1 1 calc R
C21 C 0.5654(7) 0.6132(3) 0.9347(4) 0.0715(17) Uani 1 1 d .
C28 C 0.6413(7) 0.5640(4) 0.9097(4) 0.0804(19) Uani 1 1 d .
H28A H 0.7342 0.5720 0.9136 0.096 Uiso 1 1 calc R
C29 C 0.5849(8) 0.5060(3) 0.8731(5) 0.087(2) Uani 1 1 d .
C30 C 0.4467(7) 0.5033(3) 0.8502(4) 0.0739(17) Uani 1 1 d .
C22 C 0.6305(7) 0.6754(3) 0.9675(4) 0.0670(16) Uani 1 1 d .
C23 C 0.7469(7) 0.6972(4) 0.9554(4) 0.0768(18) Uani 1 1 d .
H23A H 0.7889 0.6731 0.9232 0.092 Uiso 1 1 calc R
C24 C 0.8051(8) 0.7539(4) 0.9890(5) 0.089(2) Uani 1 1 d .
H24A H 0.8860 0.7660 0.9811 0.106 Uiso 1 1 calc R
C25 C 0.7433(8) 0.7917(4) 1.0336(5) 0.091(2) Uani 1 1 d .
H25A H 0.7799 0.8303 1.0554 0.109 Uiso 1 1 calc R
C26 C 0.6244(9) 0.7712(4) 1.0456(5) 0.096(2) Uani 1 1 d .
H26A H 0.5821 0.7961 1.0769 0.116 Uiso 1 1 calc R
C27 C 0.5669(7) 0.7146(4) 1.0122(4) 0.0818(19) Uani 1 1 d .
H27A H 0.4856 0.7028 1.0196 0.098 Uiso 1 1 calc R
C31 C 0.3793(7) 0.4476(3) 0.7994(4) 0.0743(17) Uani 1 1 d .
C32 C 0.3858(9) 0.4355(4) 0.7202(5) 0.097(2) Uani 1 1 d .
H32A H 0.4321 0.4635 0.6949 0.117 Uiso 1 1 calc R
C33 C 0.3257(10) 0.3834(4) 0.6781(6) 0.105(3) Uani 1 1 d .
H33A H 0.3351 0.3758 0.6258 0.126 Uiso 1 1 calc R
C34 C 0.2526(9) 0.3425(3) 0.7113(6) 0.101(3) Uani 1 1 d .
H34A H 0.2097 0.3083 0.6812 0.121 Uiso 1 1 calc R
C35 C 0.2428(9) 0.3524(3) 0.7904(6) 0.103(3) Uani 1 1 d .
H35A H 0.1939 0.3250 0.8145 0.123 Uiso 1 1 calc R
C36 C 0.3086(9) 0.4049(3) 0.8331(5) 0.088(2) Uani 1 1 d .
H36A H 0.3041 0.4111 0.8867 0.105 Uiso 1 1 calc R
C37 C 0.7995(12) 0.4631(6) 0.8508(10) 0.177(6) Uani 1 1 d .
H37A H 0.8041 0.4577 0.7947 0.213 Uiso 1 1 calc R
H37B H 0.8288 0.5062 0.8667 0.213 Uiso 1 1 calc R
C38 C 0.8813(16) 0.4251(12) 0.8935(18) 0.327(17) Uani 1 1 d .
H38A H 0.8664 0.4317 0.9471 0.392 Uiso 1 1 calc R
H38B H 0.8417 0.3839 0.8763 0.392 Uiso 1 1 calc R
C39 C 0.996(2) 0.4121(9) 0.9095(11) 0.254(12) Uani 1 1 d .
H39A H 1.0144 0.3804 0.9517 0.381 Uiso 1 1 calc R
H39B H 1.0462 0.4500 0.9278 0.381 Uiso 1 1 calc R
H39C H 1.0187 0.3958 0.8619 0.381 Uiso 1 1 calc R
C67 C 0.0332(12) 0.5606(12) 0.3954(15) 0.323(14) Uani 1 1 d D
H67A H -0.0053 0.5290 0.4234 0.485 Uiso 1 1 calc R
H67B H 0.0010 0.5550 0.3378 0.485 Uiso 1 1 calc R
H67C H 0.0105 0.6025 0.4105 0.485 Uiso 1 1 calc R
C61 C 0.1843(11) 0.5529(6) 0.4188(9) 0.278(10) Uiso 1 1 d GD
C62 C 0.2411(15) 0.4997(6) 0.4628(9) 0.239(8) Uiso 1 1 d GD
C63 C 0.3764(16) 0.4953(7) 0.4893(9) 0.295(11) Uiso 1 1 d G
C64 C 0.4550(11) 0.5440(9) 0.4717(11) 0.295(11) Uiso 1 1 d G
C65 C 0.3982(15) 0.5972(7) 0.4276(10) 0.312(15) Uiso 1 1 d G
C66 C 0.2629(16) 0.6016(5) 0.4012(8) 0.195(7) Uiso 1 1 d GD

loop_
_atom_site_aniso_label
_atom_site_aniso_U_11
_atom_site_aniso_U_22
_atom_site_aniso_U_33
_atom_site_aniso_U_23
_atom_site_aniso_U_13
_atom_site_aniso_U_12
Ru1 0.0542(4) 0.0570(3) 0.0618(3) 0.0000(2) 0.0135(2) 0.00430(19)
N1 0.092(6) 0.082(4) 0.180(8) 0.001(5) 0.015(5) 0.040(4)
B3 0.059(4) 0.061(4) 0.074(4) -0.004(3) 0.016(3) -0.001(3)
B4 0.057(5) 0.065(4) 0.102(6) 0.000(4) 0.017(4) 0.009(3)
B5 0.064(5) 0.083(5) 0.085(5) -0.005(4) 0.004(4) 0.006(4)
B6 0.060(5) 0.065(4) 0.078(5) -0.010(3) 0.014(3) -0.006(3)
B7 0.069(5) 0.084(5) 0.071(5) 0.006(4) 0.022(4) 0.004(4)
B8 0.072(6) 0.080(5) 0.095(6) -0.016(4) 0.029(4) 0.010(4)
B9 0.054(5) 0.079(5) 0.124(7) -0.012(5) 0.017(4) 0.008(3)
B10 0.060(5) 0.079(5) 0.110(7) -0.020(4) 0.023(4) -0.009(4)
B11 0.067(5) 0.061(4) 0.106(6) 0.003(4) 0.033(4) -0.004(3)
B12 0.072(6) 0.081(5) 0.112(7) 0.006(5) 0.038(5) 0.001(4)
C1 0.059(4) 0.059(3) 0.064(3) 0.007(3) 0.012(3) 0.007(2)
C2 0.059(4) 0.057(3) 0.059(3) 0.002(2) 0.011(3) 0.001(2)
C11 0.070(4) 0.071(4) 0.071(4) 0.017(3) 0.010(3) -0.002(3)
C12 0.096(6) 0.141(7) 0.067(4) 0.029(5) 0.009(4) 0.015(5)
C13 0.098(6) 0.063(4) 0.138(7) 0.027(4) 0.039(5) 0.000(4)
C14 0.068(4) 0.070(4) 0.050(3) 0.004(3) 0.018(3) 0.004(3)
C15 0.067(5) 0.073(4) 0.078(4) -0.004(3) 0.034(3) -0.018(3)
C16 0.055(4) 0.092(5) 0.093(5) 0.000(4) 0.028(3) 0.003(3)
C17 0.081(6) 0.087(5) 0.080(4) -0.006(4) 0.032(4) 0.005(4)
C18 0.076(5) 0.079(4) 0.061(3) -0.008(3) 0.024(3) -0.004(3)
C21 0.076(5) 0.074(4) 0.055(3) 0.003(3) -0.001(3) 0.006(3)
C28 0.073(5) 0.081(4) 0.079(4) 0.007(4) 0.003(3) 0.015(3)
C29 0.102(6) 0.065(4) 0.086(5) 0.008(3) 0.003(4) 0.021(4)
C30 0.086(5) 0.050(3) 0.081(4) 0.015(3) 0.012(3) 0.007(3)
C22 0.066(4) 0.074(4) 0.055(3) 0.003(3) 0.004(3) 0.003(3)
C23 0.059(4) 0.092(5) 0.077(4) -0.007(4) 0.012(3) 0.005(3)
C24 0.075(5) 0.093(5) 0.091(5) -0.008(4) 0.007(4) -0.014(4)
C25 0.084(6) 0.086(5) 0.094(5) -0.010(4) 0.007(4) -0.010(4)
C26 0.114(7) 0.094(5) 0.080(5) -0.024(4) 0.021(4) -0.001(5)
C27 0.080(5) 0.101(5) 0.062(4) -0.014(4) 0.012(3) -0.006(4)
C31 0.086(5) 0.054(3) 0.079(4) 0.008(3) 0.013(3) 0.009(3)
C32 0.122(7) 0.077(5) 0.097(6) -0.018(4) 0.034(5) -0.014(4)
C33 0.140(9) 0.082(5) 0.098(6) -0.019(4) 0.037(5) -0.011(5)
C34 0.120(7) 0.057(4) 0.119(7) -0.008(4) 0.017(5) -0.003(4)
C35 0.130(8) 0.060(4) 0.110(6) 0.007(4) 0.012(5) -0.006(4)
C36 0.102(6) 0.063(4) 0.093(5) 0.009(4) 0.014(4) -0.002(3)
C37 0.110(10) 0.138(10) 0.276(17) 0.010(11) 0.031(10) 0.059(7)
C38 0.100(13) 0.30(2) 0.50(4) 0.07(3) -0.073(19) 0.058(14)
C39 0.25(2) 0.30(2) 0.181(15) -0.001(13) 0.001(14) 0.188(19)
C67 0.138(16) 0.42(3) 0.37(3) -0.09(3) -0.010(18) 0.059(19)

loop_
_atom_type_symbol
_atom_type_description
_atom_type_scat_dispersion_real
_atom_type_scat_dispersion_imag
_atom_type_scat_source
C C 0.0033 0.0016 'International Tables Vol C Tables 4.2.6.8 and 6.1.1.4'
H H 0.0000 0.0000 'International Tables Vol C Tables 4.2.6.8 and 6.1.1.4'
B B 0.0013 0.0007 'International Tables Vol C Tables 4.2.6.8 and 6.1.1.4'
Ru Ru -1.2594 0.8363 'International Tables Vol C Tables 4.2.6.8 and 6.1.1.4'
N N 0.0061 0.0033 'International Tables Vol C Tables 4.2.6.8 and 6.1.1.4'

loop_
_geom_angle_atom_site_label_1
_geom_angle_atom_site_label_2
_geom_angle_atom_site_label_3
_geom_angle
_geom_angle_site_symmetry_3
C28 Ru1 C2 121.8(3) .
C28 Ru1 C14 147.3(3) .
C2 Ru1 C14 78.9(2) .
C28 Ru1 C21 38.2(3) .
C2 Ru1 C21 89.2(2) .
C14 Ru1 C21 130.4(2) .
C28 Ru1 C16 89.7(3) .
C2 Ru1 C16 140.3(3) .
C14 Ru1 C16 62.8(3) .
C21 Ru1 C16 107.2(3) .
C28 Ru1 C17 106.6(3) .
C2 Ru1 C17 130.9(3) .
C14 Ru1 C17 62.9(3) .
C21 Ru1 C17 138.8(3) .
C16 Ru1 C17 37.6(3) .
C28 Ru1 C18 143.6(3) .
C2 Ru1 C18 93.8(2) .
C14 Ru1 C18 38.5(2) .
C21 Ru1 C18 166.9(3) .
C16 Ru1 C18 62.9(3) .
C17 Ru1 C18 37.2(3) .
C28 Ru1 C30 66.8(3) .
C2 Ru1 C30 84.7(2) .
C14 Ru1 C30 145.1(2) .
C21 Ru1 C30 79.4(3) .
C16 Ru1 C30 133.0(3) .
C17 Ru1 C30 109.0(3) .
C18 Ru1 C30 113.6(3) .
C28 Ru1 C15 109.9(3) .
C2 Ru1 C15 104.4(2) .
C14 Ru1 C15 37.4(2) .
C21 Ru1 C15 103.7(3) .
C16 Ru1 C15 37.4(3) .
C17 Ru1 C15 62.5(3) .
C18 Ru1 C15 63.2(2) .
C30 Ru1 C15 170.3(3) .
C28 Ru1 C29 37.1(3) .
C2 Ru1 C29 117.9(3) .
C14 Ru1 C29 157.9(3) .
C21 Ru1 C29 67.5(3) .
C16 Ru1 C29 101.8(3) .
C17 Ru1 C29 95.1(3) .
C18 Ru1 C29 121.6(3) .
C30 Ru1 C29 36.4(3) .
C15 Ru1 C29 136.1(3) .
C29 N1 C37 128.0(9) .
C1 B3 C2 60.9(4) .
C1 B3 B7 105.2(5) .
C2 B3 B7 58.2(4) .
C1 B3 B4 58.8(4) .
C2 B3 B4 108.6(5) .
B7 B3 B4 106.8(6) .
C1 B3 B8 104.4(5) .
C2 B3 B8 106.6(5) .
B7 B3 B8 59.9(4) .
B4 B3 B8 58.7(5) .
C1 B4 B8 105.6(5) .
C1 B4 B5 58.2(4) .
B8 B4 B5 108.5(6) .
C1 B4 B9 105.6(5) .
B8 B4 B9 60.8(5) .
B5 B4 B9 60.4(5) .
C1 B4 B3 58.1(4) .
B8 B4 B3 60.9(4) .
B5 B4 B3 106.9(5) .
B9 B4 B3 109.3(6) .
C1 B5 B4 59.3(4) .
C1 B5 B10 105.9(6) .
B4 B5 B10 108.0(6) .
C1 B5 B6 58.9(4) .
B4 B5 B6 107.8(6) .
B10 B5 B6 59.9(5) .
C1 B5 B9 106.4(6) .
B4 B5 B9 60.2(5) .
B10 B5 B9 60.1(5) .
B6 B5 B9 108.1(6) .
C1 B6 B11 107.0(5) .
C1 B6 C2 60.1(4) .
B11 B6 C2 60.3(4) .
C1 B6 B10 105.4(5) .
B11 B6 B10 59.7(5) .
C2 B6 B10 107.6(6) .
C1 B6 B5 58.3(4) .
B11 B6 B5 108.2(6) .
C2 B6 B5 107.8(5) .
B10 B6 B5 60.0(5) .
C2 B7 B3 59.6(4) .
C2 B7 B11 60.8(4) .
B3 B7 B11 108.2(5) .
C2 B7 B8 108.4(5) .
B3 B7 B8 60.8(5) .
B11 B7 B8 107.6(6) .
C2 B7 B12 107.9(6) .
B3 B7 B12 108.2(6) .
B11 B7 B12 59.0(5) .
B8 B7 B12 59.9(5) .
B4 B8 B7 107.6(6) .
B4 B8 B12 107.0(6) .
B7 B8 B12 60.4(5) .
B4 B8 B9 60.3(5) .
B7 B8 B9 107.9(6) .
B12 B8 B9 58.9(5) .
B4 B8 B3 60.4(4) .
B7 B8 B3 59.3(4) .
B12 B8 B3 107.3(5) .
B9 B8 B3 108.4(6) .
B12 B9 B10 59.1(5) .
B12 B9 B4 107.0(6) .
B10 B9 B4 106.9(6) .
B12 B9 B5 106.4(6) .
B10 B9 B5 59.5(5) .
B4 B9 B5 59.4(5) .
B12 B9 B8 60.3(5) .
B10 B9 B8 107.1(6) .
B4 B9 B8 58.9(5) .
B5 B9 B8 106.1(6) .
B12 B10 B11 60.4(5) .
B12 B10 B5 107.7(6) .
B11 B10 B5 107.9(6) .
B12 B10 B6 107.4(6) .
B11 B10 B6 59.4(5) .
B5 B10 B6 60.1(5) .
B12 B10 B9 59.9(5) .
B11 B10 B9 108.8(6) .
B5 B10 B9 60.5(5) .
B6 B10 B9 108.5(6) .
B6 B11 B10 60.9(5) .
B6 B11 C2 60.5(4) .
B10 B11 C2 108.6(6) .
B6 B11 B12 108.1(6) .
B10 B11 B12 59.8(5) .
C2 B11 B12 106.8(5) .
B6 B11 B7 106.8(5) .
B10 B11 B7 108.6(6) .
C2 B11 B7 57.4(4) .
B12 B11 B7 61.0(5) .
B10 B12 B9 61.0(5) .
B10 B12 B11 59.8(5) .
B9 B12 B11 109.3(7) .
B10 B12 B8 108.8(6) .
B9 B12 B8 60.7(5) .
B11 B12 B8 108.2(6) .
B10 B12 B7 107.8(6) .
B9 B12 B7 108.7(6) .
B11 B12 B7 59.9(5) .
B8 B12 B7 59.7(5) .
C11 C1 B5 122.2(5) .
C11 C1 B3 115.9(5) .
B5 C1 B3 114.6(5) .
C11 C1 B6 118.0(5) .
B5 C1 B6 62.8(4) .
B3 C1 B6 112.5(5) .
C11 C1 B4 121.8(5) .
B5 C1 B4 62.5(4) .
B3 C1 B4 63.1(4) .
B6 C1 B4 113.5(5) .
C11 C1 C2 115.6(5) .
B5 C1 C2 112.7(5) .
B3 C1 C2 60.2(4) .
B6 C1 C2 61.6(4) .
B4 C1 C2 111.5(5) .
B7 C2 B3 62.3(4) .
B7 C2 C1 106.8(5) .
B3 C2 C1 58.9(4) .
B7 C2 B11 61.7(5) .
B3 C2 B11 111.0(5) .
C1 C2 B11 104.9(5) .
B7 C2 B6 109.3(5) .
B3 C2 B6 108.6(5) .
C1 C2 B6 58.3(4) .
B11 C2 B6 59.3(4) .
B7 C2 Ru1 130.0(4) .
B3 C2 Ru1 115.7(4) .
C1 C2 Ru1 112.7(4) .
B11 C2 Ru1 130.4(4) .
B6 C2 Ru1 117.0(4) .
C12 C11 C14 109.0(6) .
C12 C11 C1 111.0(6) .
C14 C11 C1 107.7(5) .
C12 C11 C13 108.3(6) .
C14 C11 C13 107.9(6) .
C1 C11 C13 112.8(6) .
C15 C14 C18 108.6(6) .
C15 C14 C11 126.1(6) .
C18 C14 C11 125.2(6) .
C15 C14 Ru1 73.1(3) .
C18 C14 Ru1 71.6(4) .
C11 C14 Ru1 124.0(4) .
C14 C15 C16 107.3(6) .
C14 C15 Ru1 69.5(3) .
C16 C15 Ru1 70.1(4) .
C15 C16 C17 108.4(7) .
C15 C16 Ru1 72.5(4) .
C17 C16 Ru1 71.3(4) .
C18 C17 C16 109.1(6) .
C18 C17 Ru1 71.6(4) .
C16 C17 Ru1 71.2(4) .
C17 C18 C14 106.6(6) .
C17 C18 Ru1 71.2(4) .
C14 C18 Ru1 69.9(3) .
C28 C21 C22 119.4(7) .
C28 C21 Ru1 69.2(4) .
C22 C21 Ru1 121.0(4) .
C29 C28 C21 122.5(7) .
C29 C28 Ru1 76.6(4) .
C21 C28 Ru1 72.6(4) .
N1 C29 C30 122.4(7) .
N1 C29 C28 120.6(8) .
C30 C29 C28 116.5(6) .
N1 C29 Ru1 129.4(6) .
C30 C29 Ru1 69.0(3) .
C28 C29 Ru1 66.3(4) .
C29 C30 C31 119.6(6) .
C29 C30 Ru1 74.5(4) .
C31 C30 Ru1 126.0(5) .
C23 C22 C27 116.9(6) .
C23 C22 C21 125.0(6) .
C27 C22 C21 118.1(7) .
C22 C23 C24 122.9(7) .
C25 C24 C23 119.9(8) .
C24 C25 C26 118.3(7) .
C25 C26 C27 121.6(8) .
C26 C27 C22 120.3(8) .
C36 C31 C32 116.5(7) .
C36 C31 C30 119.2(7) .
C32 C31 C30 124.3(7) .
C33 C32 C31 121.6(8) .
C32 C33 C34 121.4(8) .
C33 C34 C35 119.3(8) .
C34 C35 C36 118.2(9) .
C31 C36 C35 122.9(8) .
C38 C37 N1 119.7(18) .
C39 C38 C37 141(3) .
C62 C61 C66 120.0 .
C62 C61 C67 120.0(4) .
C66 C61 C67 119.8(4) .
C63 C62 C61 120.0 .
C62 C63 C64 120.0 .
C62 C63 C64 158(2) 3_666
C64 C63 C64 81(2) 3_666
C65 C64 C63 120.0 .
C65 C64 C63 140(2) 3_666
C63 C64 C63 99(2) 3_666
C64 C65 C66 120.0 .
C65 C66 C61 120.0 .

loop_
_geom_bond_atom_site_label_1
_geom_bond_atom_site_label_2
_geom_bond_distance
_geom_bond_site_symmetry_2
Ru1 C28 2.160(7) .
Ru1 C2 2.181(6) .
Ru1 C14 2.189(6) .
Ru1 C21 2.206(6) .
Ru1 C16 2.206(7) .
Ru1 C17 2.207(7) .
Ru1 C18 2.212(7) .
Ru1 C30 2.225(6) .
Ru1 C15 2.237(6) .
Ru1 C29 2.296(7) .
N1 C29 1.376(10) .
N1 C37 1.457(14) .
B3 C1 1.702(9) .
B3 C2 1.725(9) .
B3 B7 1.771(11) .
B3 B4 1.789(10) .
B3 B8 1.799(11) .
B4 C1 1.715(10) .
B4 B8 1.759(12) .
B4 B5 1.769(11) .
B4 B9 1.784(12) .
B5 C1 1.695(10) .
B5 B10 1.770(13) .
B5 B6 1.771(11) .
B5 B9 1.787(14) .
B6 C1 1.707(9) .
B6 B11 1.743(12) .
B6 C2 1.764(9) .
B6 B10 1.769(12) .
B7 C2 1.699(10) .
B7 B11 1.776(12) .
B7 B8 1.783(11) .
B7 B12 1.796(12) .
B8 B12 1.787(13) .
B8 B9 1.794(12) .
B9 B12 1.762(13) .
B9 B10 1.780(12) .
B10 B12 1.748(14) .
B10 B11 1.750(13) .
B11 C2 1.761(10) .
B11 B12 1.759(12) .
C1 C11 1.550(9) .
C1 C2 1.738(8) .
C11 C12 1.537(9) .
C11 C14 1.540(9) .
C11 C13 1.568(10) .
C14 C15 1.419(9) .
C14 C18 1.451(9) .
C15 C16 1.423(10) .
C16 C17 1.421(11) .
C17 C18 1.411(11) .
C21 C28 1.428(10) .
C21 C22 1.512(9) .
C28 C29 1.424(10) .
C29 C30 1.414(10) .
C30 C31 1.519(9) .
C22 C23 1.371(9) .
C22 C27 1.394(9) .
C23 C24 1.391(10) .
C24 C25 1.365(11) .
C25 C26 1.386(11) .
C26 C27 1.386(10) .
C31 C36 1.374(10) .
C31 C32 1.385(10) .
C32 C33 1.369(11) .
C33 C34 1.362(12) .
C34 C35 1.385(11) .
C35 C36 1.401(11) .
C37 C38 1.263(19) .
C38 C39 1.20(2) .
C67 C61 1.553(5) .
C61 C62 1.3900 .
C61 C66 1.3900 .
C62 C63 1.3900 .
C63 C64 1.3900 .
C63 C64 1.92(3) 3_666
C64 C65 1.3900 .
C64 C63 1.92(2) 3_666
C65 C66 1.3900 .
